data_4023934
loop_
_publ_author_name
'Dieter Enders'
'Dominik F\"orster'
'Gerhard Raabe'
'Jan W. Bats'

_publ_section_title
;
 Asymmetric Synthesis of \b-Nitro Ketones via Michael Addition
 of Lithiated \a-Amino Nitriles to Nitroalkenes
;
_journal_name_full 'Journal of Organic Chemistry'
_journal_page_first 9641
_journal_page_last 9646
_journal_paper_doi 10.1021/jo8017318
_journal_volume 73
_journal_year 2008
_chemical_formula_moiety 'C27 H34 Br N3 O4'
_chemical_formula_sum 'C27 H34 Br N3 O4'
_chemical_formula_weight 544.48
_chemical_name_systematic
;
  ?
;
_space_group_IT_number 19
_symmetry_cell_setting orthorhombic
_symmetry_space_group_name_Hall 'P 2ac 2ab'
_symmetry_space_group_name_H-M 'P 21 21 21'
_atom_sites_solution_hydrogens geom
_atom_sites_solution_primary direct
_atom_sites_solution_secondary difmap
_audit_creation_method SHELXL-97
_cell_angle_alpha 90.00
_cell_angle_beta 90.00
_cell_angle_gamma 90.00
_cell_formula_units_Z 4
_cell_length_a 9.1160(14)
_cell_length_b 9.3500(10)
_cell_length_c 31.497(5)
_cell_measurement_reflns_used 209
_cell_measurement_temperature 162(2)
_cell_measurement_theta_max 23
_cell_measurement_theta_min 3
_cell_volume 2684.6(7)
_computing_cell_refinement 'SMART (Siemens, 1995)'
_computing_data_collection 'SMART (Siemens, 1995)'
_computing_data_reduction 'SAINT (Siemens, 1995)'
_computing_publication_material 'SHELXL-97 (Sheldrick, 1997)'
_computing_structure_refinement 'SHELXL-97 (Sheldrick, 1997)'
_computing_structure_solution 'SHELXS-97 (Sheldrick, 1997)'
_diffrn_ambient_temperature 162(2)
_diffrn_measured_fraction_theta_full 0.947
_diffrn_measured_fraction_theta_max 0.947
_diffrn_measurement_device_type SIEMENS_SMART_CCD
_diffrn_measurement_method \w
_diffrn_radiation_monochromator graphite
_diffrn_radiation_source 'normal-focus sealed tube'
_diffrn_radiation_type MoK\a
_diffrn_radiation_wavelength 0.71073
_diffrn_reflns_av_R_equivalents 0.0752
_diffrn_reflns_av_sigmaI/netI 0.0747
_diffrn_reflns_limit_h_max 12
_diffrn_reflns_limit_h_min -13
_diffrn_reflns_limit_k_max 13
_diffrn_reflns_limit_k_min -13
_diffrn_reflns_limit_l_max 45
_diffrn_reflns_limit_l_min -43
_diffrn_reflns_number 44787
_diffrn_reflns_theta_full 30.91
_diffrn_reflns_theta_max 30.91
_diffrn_reflns_theta_min 2.27
_diffrn_standards_decay_% 0.0
_diffrn_standards_interval_time 1200
_diffrn_standards_number 390
_exptl_absorpt_coefficient_mu 1.568
_exptl_absorpt_correction_T_max 0.883
_exptl_absorpt_correction_T_min 0.610
_exptl_absorpt_correction_type numerical
_exptl_absorpt_process_details ' SHELXTL (Sheldrick, 1996)'
_exptl_crystal_colour colorless
_exptl_crystal_density_diffrn 1.347
_exptl_crystal_density_method 'not measured'
_exptl_crystal_description block
_exptl_crystal_F_000 1136
_exptl_crystal_size_max 0.34
_exptl_crystal_size_mid 0.26
_exptl_crystal_size_min 0.08
_refine_diff_density_max 0.311
_refine_diff_density_min -0.386
_refine_diff_density_rms 0.066
_refine_ls_abs_structure_details 'Flack H D (1983), Acta Cryst. A39, 876-881'
_refine_ls_abs_structure_Flack -0.013(6)
_refine_ls_extinction_coef 0.0035(4)
_refine_ls_extinction_expression Fc^*^=kFc[1+0.001xFc^2^\l^3^/sin(2\q)]^-1/4^
_refine_ls_extinction_method SHELXL
_refine_ls_goodness_of_fit_ref 1.003
_refine_ls_hydrogen_treatment constr
_refine_ls_matrix_type full
_refine_ls_number_parameters 318
_refine_ls_number_reflns 7839
_refine_ls_number_restraints 0
_refine_ls_restrained_S_all 1.003
_refine_ls_R_factor_all 0.0914
_refine_ls_R_factor_gt 0.0436
_refine_ls_shift/su_max 0.013
_refine_ls_shift/su_mean 0.004
_refine_ls_structure_factor_coef Fsqd
_refine_ls_weighting_details 'calc w=1/[\s^2^(Fo^2^)+(0.04P)^2^] where P=(Fo^2^+2Fc^2^)/3'
_refine_ls_weighting_scheme calc
_refine_ls_wR_factor_gt 0.0735
_refine_ls_wR_factor_ref 0.0853
_reflns_number_gt 5400
_reflns_number_total 7839
_reflns_threshold_expression I>2sigma(I)
_cod_data_source_file jo8017318_si_001.cif
_cod_data_source_block df129
_cod_database_code 4023934

loop_
_symmetry_equiv_pos_as_xyz
'x, y, z'
'-x+1/2, -y, z+1/2'
'-x, y+1/2, -z+1/2'
'x+1/2, -y+1/2, -z'

loop_
_atom_site_label
_atom_site_type_symbol
_atom_site_fract_x
_atom_site_fract_y
_atom_site_fract_z
_atom_site_U_iso_or_equiv
_atom_site_adp_type
_atom_site_occupancy
_atom_site_symmetry_multiplicity
_atom_site_calc_flag
_atom_site_refinement_flags
_atom_site_disorder_assembly
_atom_site_disorder_group
Br Br 0.02641(3) 0.21085(3) 0.019004(9) 0.04321(10) Uani 1 1 d . . .
O3 O 0.18850(16) 0.80918(17) 0.22915(5) 0.0240(4) Uani 1 1 d . . .
O4 O 0.22426(17) 0.94766(16) 0.16797(5) 0.0216(3) Uani 1 1 d . . .
C11 C 0.2527(2) 0.2945(3) 0.13014(7) 0.0215(5) Uani 1 1 d . . .
H11A H 0.2602 0.2519 0.1574 0.026 Uiso 1 1 calc R . .
C3 C 0.3940(2) 0.4287(2) 0.19858(8) 0.0200(5) Uani 1 1 d . . .
O2 O 0.82604(19) 0.6773(2) 0.15084(6) 0.0420(5) Uani 1 1 d . . .
C1 C 0.4745(2) 0.7256(2) 0.19097(7) 0.0233(5) Uani 1 1 d . . .
H1A H 0.4598 0.6811 0.2188 0.035 Uiso 1 1 calc R . .
H1B H 0.4436 0.8259 0.1921 0.035 Uiso 1 1 calc R . .
H1C H 0.5786 0.7207 0.1833 0.035 Uiso 1 1 calc R . .
C10 C 0.3274(2) 0.4204(2) 0.12209(7) 0.0184(5) Uani 1 1 d . . .
C12 C 0.1673(2) 0.2288(3) 0.09941(7) 0.0244(5) Uani 1 1 d . . .
H12A H 0.1186 0.1411 0.1053 0.029 Uiso 1 1 calc R . .
C13 C 0.1541(2) 0.2928(3) 0.06003(7) 0.0240(5) Uani 1 1 d . . .
C16 C 0.2282(2) 0.6834(2) 0.16077(7) 0.0168(5) Uani 1 1 d . . .
H16A H 0.1762 0.6087 0.1437 0.020 Uiso 1 1 calc R . .
C2 C 0.4228(2) 0.4933(2) 0.15580(7) 0.0188(5) Uani 1 1 d . . .
C17 C 0.1564(2) 0.6842(2) 0.20492(7) 0.0226(5) Uani 1 1 d . . .
H17A H 0.0488 0.6762 0.2015 0.027 Uiso 1 1 calc R . .
H17B H 0.1903 0.5991 0.2209 0.027 Uiso 1 1 calc R . .
N1 N 0.38658(19) 0.64899(19) 0.15878(6) 0.0175(4) Uani 1 1 d . . .
C22 C 0.2658(3) 0.8554(2) 0.09781(7) 0.0203(5) Uani 1 1 d . . .
C4 C 0.5939(2) 0.4762(2) 0.14626(7) 0.0217(5) Uani 1 1 d . . .
H4A H 0.6448 0.5148 0.1720 0.026 Uiso 1 1 calc R . .
C19 C -0.0125(3) 0.9599(3) 0.20488(8) 0.0301(6) Uani 1 1 d . . .
H19A H -0.0534 0.8829 0.1874 0.045 Uiso 1 1 calc R . .
H19B H -0.0333 1.0524 0.1915 0.045 Uiso 1 1 calc R . .
H19C H -0.0571 0.9571 0.2332 0.045 Uiso 1 1 calc R . .
C6 C 0.6592(3) 0.3210(3) 0.13951(8) 0.0279(6) Uani 1 1 d . . .
N2 N 0.3688(2) 0.3949(2) 0.23269(7) 0.0283(5) Uani 1 1 d . . .
C20 C 0.2225(3) 1.0549(3) 0.23561(8) 0.0334(6) Uani 1 1 d . . .
H20A H 0.3285 1.0381 0.2373 0.050 Uiso 1 1 calc R . .
H20B H 0.1803 1.0525 0.2642 0.050 Uiso 1 1 calc R . .
H20C H 0.2043 1.1486 0.2228 0.050 Uiso 1 1 calc R . .
N3 N 0.7799(2) 0.6507(2) 0.11577(7) 0.0371(6) Uani 1 1 d . . .
C21 C 0.1906(2) 0.8298(2) 0.14018(7) 0.0190(5) Uani 1 1 d . . .
H21A H 0.0824 0.8313 0.1350 0.023 Uiso 1 1 calc R . .
C25 C 0.3995(3) 0.8846(3) 0.01872(9) 0.0364(6) Uani 1 1 d . . .
H25A H 0.4461 0.8936 -0.0081 0.044 Uiso 1 1 calc R . .
C9 C 0.6152(3) 0.2173(3) 0.17478(8) 0.0367(6) Uani 1 1 d . . .
H9A H 0.6566 0.1226 0.1688 0.055 Uiso 1 1 calc R . .
H9B H 0.5081 0.2105 0.1761 0.055 Uiso 1 1 calc R . .
H9C H 0.6529 0.2522 0.2020 0.055 Uiso 1 1 calc R . .
C5 C 0.6341(2) 0.5781(3) 0.11031(8) 0.0248(5) Uani 1 1 d . . .
H5A H 0.6351 0.5240 0.0833 0.030 Uiso 1 1 calc R . .
H5B H 0.5569 0.6523 0.1080 0.030 Uiso 1 1 calc R . .
C14 C 0.2276(3) 0.4184(2) 0.05064(7) 0.0253(5) Uani 1 1 d . . .
H14A H 0.2180 0.4612 0.0234 0.030 Uiso 1 1 calc R . .
C18 C 0.1527(3) 0.9402(3) 0.20882(8) 0.0234(5) Uani 1 1 d . . .
C27 C 0.4067(3) 0.9076(3) 0.09485(8) 0.0272(6) Uani 1 1 d . . .
H27A H 0.4585 0.9340 0.1198 0.033 Uiso 1 1 calc R . .
C24 C 0.2573(3) 0.8345(3) 0.02137(8) 0.0363(6) Uani 1 1 d . . .
H24A H 0.2054 0.8097 -0.0037 0.044 Uiso 1 1 calc R . .
C23 C 0.1900(3) 0.8204(3) 0.06082(7) 0.0272(6) Uani 1 1 d . . .
H23A H 0.0919 0.7868 0.0625 0.033 Uiso 1 1 calc R . .
C26 C 0.4733(3) 0.9215(3) 0.05534(8) 0.0341(6) Uani 1 1 d . . .
H26A H 0.5708 0.9569 0.0536 0.041 Uiso 1 1 calc R . .
C15 C 0.3157(2) 0.4811(2) 0.08160(7) 0.0215(5) Uani 1 1 d . . .
H15A H 0.3685 0.5660 0.0752 0.026 Uiso 1 1 calc R . .
C7 C 0.6218(3) 0.2536(3) 0.09646(8) 0.0378(7) Uani 1 1 d . . .
H7A H 0.6490 0.3196 0.0736 0.057 Uiso 1 1 calc R . .
H7B H 0.5163 0.2341 0.0951 0.057 Uiso 1 1 calc R . .
H7C H 0.6762 0.1638 0.0932 0.057 Uiso 1 1 calc R . .
C8 C 0.8274(3) 0.3349(3) 0.14144(10) 0.0434(8) Uani 1 1 d . . .
H8A H 0.8607 0.4008 0.1192 0.065 Uiso 1 1 calc R . .
H8B H 0.8722 0.2408 0.1370 0.065 Uiso 1 1 calc R . .
H8C H 0.8563 0.3720 0.1693 0.065 Uiso 1 1 calc R . .
O1 O 0.8428(3) 0.6852(4) 0.08346(7) 0.0935(11) Uani 1 1 d . . .

loop_
_atom_site_aniso_label
_atom_site_aniso_U_11
_atom_site_aniso_U_22
_atom_site_aniso_U_33
_atom_site_aniso_U_23
_atom_site_aniso_U_13
_atom_site_aniso_U_12
Br 0.04574(16) 0.04807(17) 0.03582(15) -0.00887(14) -0.01624(13) -0.01124(14)
O3 0.0279(9) 0.0258(9) 0.0183(8) 0.0030(7) 0.0018(6) 0.0001(7)
O4 0.0283(9) 0.0192(8) 0.0174(8) -0.0025(7) 0.0024(7) -0.0018(7)
C11 0.0219(12) 0.0210(11) 0.0215(11) 0.0018(11) 0.0001(9) 0.0017(11)
C3 0.0165(11) 0.0187(11) 0.0249(13) -0.0013(10) -0.0042(10) 0.0002(9)
O2 0.0331(10) 0.0609(14) 0.0321(11) -0.0058(10) -0.0045(8) -0.0170(9)
C1 0.0201(10) 0.0235(11) 0.0263(12) -0.0050(10) -0.0032(10) -0.0024(11)
C10 0.0151(11) 0.0197(11) 0.0205(12) -0.0020(10) 0.0015(9) 0.0040(9)
C12 0.0201(12) 0.0225(12) 0.0306(13) -0.0052(11) -0.0008(10) 0.0006(10)
C13 0.0212(11) 0.0279(12) 0.0228(12) -0.0094(11) -0.0050(9) -0.0009(11)
C16 0.0163(10) 0.0166(11) 0.0176(11) 0.0014(9) -0.0010(9) -0.0014(9)
C2 0.0191(11) 0.0193(11) 0.0181(12) 0.0007(10) -0.0015(9) -0.0006(9)
C17 0.0208(12) 0.0213(12) 0.0257(13) 0.0027(10) 0.0048(10) -0.0020(9)
N1 0.0159(9) 0.0188(9) 0.0179(10) -0.0023(8) -0.0005(7) -0.0012(7)
C22 0.0263(13) 0.0165(11) 0.0182(12) 0.0004(9) 0.0013(10) 0.0013(10)
C4 0.0184(11) 0.0271(13) 0.0196(12) -0.0018(10) -0.0009(10) -0.0005(10)
C19 0.0320(14) 0.0294(13) 0.0288(13) -0.0055(10) 0.0047(11) 0.0075(11)
C6 0.0229(12) 0.0280(14) 0.0328(14) -0.0067(11) -0.0022(10) 0.0049(10)
N2 0.0338(12) 0.0297(12) 0.0214(11) 0.0030(9) -0.0017(9) 0.0042(9)
C20 0.0424(16) 0.0349(14) 0.0230(13) -0.0089(12) 0.0050(12) -0.0073(12)
N3 0.0227(12) 0.0559(15) 0.0326(13) 0.0022(12) 0.0041(10) -0.0093(10)
C21 0.0209(11) 0.0191(12) 0.0172(11) 0.0001(9) -0.0005(9) 0.0007(9)
C25 0.0457(15) 0.0395(15) 0.0240(13) 0.0019(13) 0.0102(14) -0.0045(12)
C9 0.0357(15) 0.0296(14) 0.0447(16) 0.0001(14) -0.0044(12) 0.0138(13)
C5 0.0168(12) 0.0347(14) 0.0229(13) -0.0023(11) -0.0008(10) -0.0015(10)
C14 0.0279(13) 0.0300(13) 0.0179(12) -0.0005(10) -0.0033(10) 0.0030(11)
C18 0.0250(13) 0.0235(12) 0.0217(13) 0.0004(10) 0.0031(10) 0.0020(10)
C27 0.0337(14) 0.0260(13) 0.0219(13) -0.0014(10) 0.0007(11) -0.0071(11)
C24 0.0471(16) 0.0407(15) 0.0210(13) 0.0006(12) -0.0030(13) -0.0048(12)
C23 0.0285(13) 0.0303(14) 0.0226(13) 0.0005(11) -0.0002(10) -0.0029(10)
C26 0.0370(14) 0.0354(13) 0.0299(14) -0.0010(11) 0.0082(13) -0.0092(13)
C15 0.0209(12) 0.0222(12) 0.0215(12) -0.0015(10) 0.0020(10) 0.0008(9)
C7 0.0371(15) 0.0357(16) 0.0405(16) -0.0120(12) 0.0002(13) 0.0076(11)
C8 0.0246(14) 0.0471(18) 0.058(2) -0.0125(15) 0.0000(13) 0.0097(12)
O1 0.0561(14) 0.191(3) 0.0338(12) 0.0113(17) 0.0068(11) -0.0675(19)

loop_
_atom_type_symbol
_atom_type_description
_atom_type_scat_dispersion_real
_atom_type_scat_dispersion_imag
_atom_type_scat_source
C C 0.0033 0.0016 'International Tables Vol C Tables 4.2.6.8 and 6.1.1.4'
H H 0.0000 0.0000 'International Tables Vol C Tables 4.2.6.8 and 6.1.1.4'
N N 0.0061 0.0033 'International Tables Vol C Tables 4.2.6.8 and 6.1.1.4'
O O 0.0106 0.0060 'International Tables Vol C Tables 4.2.6.8 and 6.1.1.4'
Br Br -0.2901 2.4595 'International Tables Vol C Tables 4.2.6.8 and 6.1.1.4'

loop_
_geom_angle_atom_site_label_1
_geom_angle_atom_site_label_2
_geom_angle_atom_site_label_3
_geom_angle
_geom_angle_site_symmetry_1
_geom_angle_site_symmetry_3
_geom_angle_publ_flag
C18 O3 C17 114.75(17) . . ?
C21 O4 C18 114.10(16) . . ?
C10 C11 C12 121.7(2) . . ?
N2 C3 C2 172.2(2) . . ?
C11 C10 C15 118.3(2) . . ?
C11 C10 C2 122.1(2) . . ?
C15 C10 C2 119.59(19) . . ?
C13 C12 C11 118.9(2) . . ?
C12 C13 C14 121.1(2) . . ?
C12 C13 Br 119.24(18) . . ?
C14 C13 Br 119.56(18) . . ?
N1 C16 C17 117.02(18) . . ?
N1 C16 C21 112.91(17) . . ?
C17 C16 C21 106.26(18) . . ?
N1 C2 C3 107.30(18) . . ?
N1 C2 C10 110.56(17) . . ?
C3 C2 C10 110.11(18) . . ?
N1 C2 C4 108.96(18) . . ?
C3 C2 C4 107.43(18) . . ?
C10 C2 C4 112.30(18) . . ?
O3 C17 C16 113.62(18) . . ?
C1 N1 C16 113.24(17) . . ?
C1 N1 C2 113.27(17) . . ?
C16 N1 C2 115.44(16) . . ?
C27 C22 C23 119.2(2) . . ?
C27 C22 C21 122.4(2) . . ?
C23 C22 C21 118.3(2) . . ?
C5 C4 C6 112.51(19) . . ?
C5 C4 C2 108.17(18) . . ?
C6 C4 C2 118.99(19) . . ?
C9 C6 C7 108.9(2) . . ?
C9 C6 C8 106.6(2) . . ?
C7 C6 C8 106.9(2) . . ?
C9 C6 C4 112.68(19) . . ?
C7 C6 C4 114.3(2) . . ?
C8 C6 C4 106.9(2) . . ?
O2 N3 O1 123.3(2) . . ?
O2 N3 C5 120.4(2) . . ?
O1 N3 C5 116.3(2) . . ?
O4 C21 C22 108.51(17) . . ?
O4 C21 C16 111.93(17) . . ?
C22 C21 C16 113.94(18) . . ?
C26 C25 C24 119.5(3) . . ?
N3 C5 C4 114.2(2) . . ?
C13 C14 C15 119.1(2) . . ?
O3 C18 O4 109.84(18) . . ?
O3 C18 C20 105.32(19) . . ?
O4 C18 C20 105.92(19) . . ?
O3 C18 C19 111.61(19) . . ?
O4 C18 C19 111.62(19) . . ?
C20 C18 C19 112.2(2) . . ?
C22 C27 C26 120.1(2) . . ?
C25 C24 C23 120.0(3) . . ?
C24 C23 C22 120.4(2) . . ?
C25 C26 C27 120.8(2) . . ?
C14 C15 C10 120.7(2) . . ?

loop_
_geom_bond_atom_site_label_1
_geom_bond_atom_site_label_2
_geom_bond_distance
_geom_bond_site_symmetry_2
_geom_bond_publ_flag
Br C13 1.900(2) . ?
O3 C18 1.421(3) . ?
O3 C17 1.426(3) . ?
O4 C21 1.440(3) . ?
O4 C18 1.444(3) . ?
C11 C10 1.384(3) . ?
C11 C12 1.386(3) . ?
C3 N2 1.143(3) . ?
C3 C2 1.500(3) . ?
O2 N3 1.208(3) . ?
C1 N1 1.478(3) . ?
C10 C15 1.400(3) . ?
C10 C2 1.533(3) . ?
C12 C13 1.383(3) . ?
C13 C14 1.383(3) . ?
C16 N1 1.481(3) . ?
C16 C17 1.537(3) . ?
C16 C21 1.553(3) . ?
C2 N1 1.495(3) . ?
C2 C4 1.597(3) . ?
C22 C27 1.378(3) . ?
C22 C23 1.393(3) . ?
C22 C21 1.519(3) . ?
C4 C5 1.524(3) . ?
C4 C6 1.583(3) . ?
C19 C18 1.522(3) . ?
C6 C9 1.528(4) . ?
C6 C7 1.534(3) . ?
C6 C8 1.540(4) . ?
C20 C18 1.505(3) . ?
N3 O1 1.212(3) . ?
N3 C5 1.502(3) . ?
C25 C26 1.379(4) . ?
C25 C24 1.380(4) . ?
C14 C15 1.393(3) . ?
C27 C26 1.391(3) . ?
C24 C23 1.392(3) . ?

loop_
_geom_torsion_atom_site_label_1
_geom_torsion_atom_site_label_2
_geom_torsion_atom_site_label_3
_geom_torsion_atom_site_label_4
_geom_torsion
_geom_torsion_site_symmetry_1
_geom_torsion_site_symmetry_2
_geom_torsion_site_symmetry_3
_geom_torsion_site_symmetry_4
_geom_torsion_publ_flag
C12 C11 C10 C15 -0.3(3) . . . . ?
C12 C11 C10 C2 -179.6(2) . . . . ?
C10 C11 C12 C13 -1.5(3) . . . . ?
C11 C12 C13 C14 1.8(3) . . . . ?
C11 C12 C13 Br -175.62(17) . . . . ?
N2 C3 C2 N1 -4.9(18) . . . . ?
N2 C3 C2 C10 -125.2(17) . . . . ?
N2 C3 C2 C4 112.2(17) . . . . ?
C11 C10 C2 N1 -131.1(2) . . . . ?
C15 C10 C2 N1 49.6(3) . . . . ?
C11 C10 C2 C3 -12.7(3) . . . . ?
C15 C10 C2 C3 168.0(2) . . . . ?
C11 C10 C2 C4 106.9(2) . . . . ?
C15 C10 C2 C4 -72.3(3) . . . . ?
C18 O3 C17 C16 55.3(2) . . . . ?
N1 C16 C17 O3 77.2(2) . . . . ?
C21 C16 C17 O3 -50.0(2) . . . . ?
C17 C16 N1 C1 -45.7(2) . . . . ?
C21 C16 N1 C1 78.1(2) . . . . ?
C17 C16 N1 C2 87.1(2) . . . . ?
C21 C16 N1 C2 -149.03(18) . . . . ?
C3 C2 N1 C1 59.6(2) . . . . ?
C10 C2 N1 C1 179.72(17) . . . . ?
C4 C2 N1 C1 -56.4(2) . . . . ?
C3 C2 N1 C16 -73.2(2) . . . . ?
C10 C2 N1 C16 46.9(2) . . . . ?
C4 C2 N1 C16 170.73(17) . . . . ?
N1 C2 C4 C5 -47.2(2) . . . . ?
C3 C2 C4 C5 -163.18(18) . . . . ?
C10 C2 C4 C5 75.6(2) . . . . ?
N1 C2 C4 C6 -177.22(19) . . . . ?
C3 C2 C4 C6 66.8(3) . . . . ?
C10 C2 C4 C6 -54.4(3) . . . . ?
C5 C4 C6 C9 -178.2(2) . . . . ?
C2 C4 C6 C9 -50.2(3) . . . . ?
C5 C4 C6 C7 -53.2(3) . . . . ?
C2 C4 C6 C7 74.8(3) . . . . ?
C5 C4 C6 C8 64.9(3) . . . . ?
C2 C4 C6 C8 -167.1(2) . . . . ?
C18 O4 C21 C22 176.89(17) . . . . ?
C18 O4 C21 C16 -56.5(2) . . . . ?
C27 C22 C21 O4 41.6(3) . . . . ?
C23 C22 C21 O4 -140.3(2) . . . . ?
C27 C22 C21 C16 -83.8(3) . . . . ?
C23 C22 C21 C16 94.2(2) . . . . ?
N1 C16 C21 O4 -79.1(2) . . . . ?
C17 C16 C21 O4 50.4(2) . . . . ?
N1 C16 C21 C22 44.5(3) . . . . ?
C17 C16 C21 C22 174.02(18) . . . . ?
O2 N3 C5 C4 -31.0(3) . . . . ?
O1 N3 C5 C4 152.0(3) . . . . ?
C6 C4 C5 N3 -85.9(2) . . . . ?
C2 C4 C5 N3 140.6(2) . . . . ?
C12 C13 C14 C15 -0.3(3) . . . . ?
Br C13 C14 C15 177.11(17) . . . . ?
C17 O3 C18 O4 -55.3(2) . . . . ?
C17 O3 C18 C20 -168.91(19) . . . . ?
C17 O3 C18 C19 69.1(2) . . . . ?
C21 O4 C18 O3 56.4(2) . . . . ?
C21 O4 C18 C20 169.63(19) . . . . ?
C21 O4 C18 C19 -68.0(2) . . . . ?
C23 C22 C27 C26 -1.6(3) . . . . ?
C21 C22 C27 C26 176.5(2) . . . . ?
C26 C25 C24 C23 -0.6(4) . . . . ?
C25 C24 C23 C22 -0.6(4) . . . . ?
C27 C22 C23 C24 1.7(4) . . . . ?
C21 C22 C23 C24 -176.5(2) . . . . ?
C24 C25 C26 C27 0.6(4) . . . . ?
C22 C27 C26 C25 0.5(4) . . . . ?
C13 C14 C15 C10 -1.6(3) . . . . ?
C11 C10 C15 C14 1.9(3) . . . . ?
C2 C10 C15 C14 -178.8(2) . . . . ?
